data_2013985
loop_
_publ_author_name
'Albayrak, \,Ci\<gdem'
'Odaba\;so\<glu, Mustafa'
'B\"uy\"ukg\"ung\"or, Orhan'
'L\"onnecke, Peter'

_publ_section_title
;5-(2-Chlorophenyldiazenyl)salicylaldehyde and
 4-(2-chlorophenyldiazenyl)-2-{[tris(hydroxymethyl)methyl]aminomethylene}cyclohexa-3,5-dien-1(2<i>H</i>)-one
;
_journal_issue 5
_journal_name_full 'Acta Crystallographica Section C'
_journal_page_first o318
_journal_page_last o320
_journal_paper_doi 10.1107/S0108270104006122
_journal_volume 60
_journal_year 2004
_chemical_formula_iupac 'C17 H18 Cl N3 O4'
_chemical_formula_moiety 'C17 H18 Cl N3 O4'
_chemical_formula_sum 'C17 H18 Cl N3 O4'
_chemical_formula_weight 363.79
_chemical_melting_point 480.0(10)
_chemical_name_systematic
;
4-(2-chlorophenyldiazenyl)-2-
{[tris(hydroxymethyl)methyl]aminomethylene}cyclohexa-3,5-dien-1(2H)-one
;
_space_group_IT_number 14
_symmetry_cell_setting monoclinic
_symmetry_space_group_name_Hall '-P 2ybc'
_symmetry_space_group_name_H-M 'P 1 21/c 1'
_atom_sites_solution_hydrogens difmap
_atom_sites_solution_primary direct
_atom_sites_solution_secondary difmap
_cell_angle_alpha 90.00
_cell_angle_beta 110.689(3)
_cell_angle_gamma 90.00
_cell_formula_units_Z 4
_cell_length_a 16.122(3)
_cell_length_b 8.3847(12)
_cell_length_c 13.359(2)
_cell_measurement_reflns_used 3332
_cell_measurement_temperature 213(2)
_cell_measurement_theta_max 26.0
_cell_measurement_theta_min 1.4
_cell_volume 1689.4(5)
_computing_cell_refinement SMART
_computing_data_collection 'SMART (Bruker, 1997)'
_computing_data_reduction 'SAINT (Bruker, 1997)'
_computing_molecular_graphics 'ORTEP-3 for Windows (Farrugia, 1997)'
_computing_publication_material 'WinGX (Farrugia, 1999)'
_computing_structure_refinement 'SHELXL97 (Sheldrick, 1997)'
_computing_structure_solution 'SHELXS97 (Sheldrick, 1997)'
_diffrn_ambient_temperature 213(2)
_diffrn_measured_fraction_theta_full 0.99
_diffrn_measured_fraction_theta_max 0.99
_diffrn_measurement_device_type 'Bruker SMART CCD area-detector'
_diffrn_measurement_method \w
_diffrn_radiation_monochromator graphite
_diffrn_radiation_source 'fine-focus sealed tube'
_diffrn_radiation_type MoK\a
_diffrn_radiation_wavelength 0.71073
_diffrn_reflns_av_R_equivalents 0.026
_diffrn_reflns_av_sigmaI/netI 0.024
_diffrn_reflns_limit_h_max 15
_diffrn_reflns_limit_h_min -19
_diffrn_reflns_limit_k_max 10
_diffrn_reflns_limit_k_min -8
_diffrn_reflns_limit_l_max 16
_diffrn_reflns_limit_l_min -16
_diffrn_reflns_number 10407
_diffrn_reflns_theta_full 26.0
_diffrn_reflns_theta_max 26.0
_diffrn_reflns_theta_min 1.4
_diffrn_standards_decay_% <2
_diffrn_standards_number 0
_exptl_absorpt_coefficient_mu 0.254
_exptl_absorpt_correction_T_max 0.975
_exptl_absorpt_correction_T_min 0.916
_exptl_absorpt_correction_type multi-scan
_exptl_absorpt_process_details '(SADABS; Blessing, 1995)'
_exptl_crystal_colour orange
_exptl_crystal_density_diffrn 1.430
_exptl_crystal_density_meas ?
_exptl_crystal_density_method 'not measured'
_exptl_crystal_description prism
_exptl_crystal_F_000 760
_exptl_crystal_size_max 0.35
_exptl_crystal_size_mid 0.25
_exptl_crystal_size_min 0.10
_refine_diff_density_max 0.22
_refine_diff_density_min -0.33
_refine_ls_extinction_method none
_refine_ls_goodness_of_fit_ref 1.09
_refine_ls_hydrogen_treatment refall
_refine_ls_matrix_type full
_refine_ls_number_parameters 298
_refine_ls_number_reflns 3332
_refine_ls_number_restraints 0
_refine_ls_restrained_S_all 1.09
_refine_ls_R_factor_all 0.052
_refine_ls_R_factor_gt 0.034
_refine_ls_shift/su_max 0.000
_refine_ls_shift/su_mean 0.000
_refine_ls_structure_factor_coef Fsqd
_refine_ls_weighting_details 'calc w = 1/[\s^2^(Fo^2^)+(0.0674P)^2^+0.0074P] where P=(Fo^2^+2Fc^2^)/3'
_refine_ls_weighting_scheme calc
_refine_ls_wR_factor_gt 0.092
_refine_ls_wR_factor_ref 0.109
_reflns_number_gt 2501
_reflns_number_total 3332
_reflns_threshold_expression I>2\s(I)
_cod_data_source_file fr1474.cif
_cod_data_source_block II
_cod_depositor_comments
;
The following automatic conversions were performed:
'_symmetry_cell_setting' value 'Monoclinic' changed to 'monoclinic'
according to '/home/saulius/struct/CIF-dictionaries/cif_core.dic'
dictionary named 'cif_core.dic' version 2.4.1 from 2010-06-29.

Automatic conversion script
Id: cif_fix_enum 1527 2010-12-29 10:47:43Z saulius 

The following automatic conversions were performed:

'_chemical_melting_point' value '479-481' was changed to '480.0(10)'
- the average value was taken and precision was estimated.

Automatic conversion script
Id: cif_fix_values 1646 2011-03-28 12:23:43Z adriana 

The following automatic conversions were performed:

'_chemical_melting_point' value '479-481' was changed to '480.0(10)'
- the average value was taken and precision was
estimated.

'_symmetry_cell_setting' value 'Monoclinic' changed to
'monoclinic' according to
/home/saulius/struct/CIF-dictionaries/cif_core.dic dictionary named
'cif_core.dic' version 2.4.1 from 2010-06-29.

Automatic conversion script
Id: cif_fix_values 1715 2011-07-08 13:25:40Z adriana 

The following automatic conversions were performed:

'_exptl_crystal_density_meas' value 'not measured' was changed to '?'
- the value is perceived as not measured.

Automatic conversion script
Id: cif_fix_values 3008 2015-01-20 13:52:24Z robertas 
;
_cod_original_sg_symbol_H-M 'P 21/c'
_cod_database_code 2013985
_cod_database_fobs_code 2013985

loop_
_symmetry_equiv_pos_as_xyz
'x, y, z'
'-x, y+1/2, -z+1/2'
'-x, -y, -z'
'x, -y-1/2, z-1/2'

loop_
_atom_site_label
_atom_site_fract_x
_atom_site_fract_y
_atom_site_fract_z
_atom_site_U_iso_or_equiv
_atom_site_adp_type
_atom_site_calc_flag
_atom_site_refinement_flags
_atom_site_occupancy
_atom_site_disorder_assembly
_atom_site_disorder_group
_atom_site_type_symbol
Cl1 0.60359(4) 0.35489(7) 0.52771(5) 0.0584(2) Uani d . 1 . . Cl
O1 0.10407(7) 0.35993(13) 0.06417(9) 0.0268(3) Uani d . 1 . . O
O2 -0.12329(9) 0.32805(15) -0.06353(9) 0.0319(3) Uani d . 1 . . O
O4 -0.13144(9) 0.27918(16) 0.23544(10) 0.0364(3) Uani d . 1 . . O
O3 -0.05874(9) -0.11636(15) 0.08949(10) 0.0341(3) Uani d . 1 . . O
N1 0.42847(9) 0.21133(18) 0.47415(11) 0.0314(3) Uani d . 1 . . N
N2 0.34956(9) 0.16842(18) 0.45484(11) 0.0323(3) Uani d . 1 . . N
N3 -0.01545(9) 0.20702(16) 0.12104(10) 0.0217(3) Uani d . 1 . . N
C1 0.48879(11) 0.1572(2) 0.57426(13) 0.0303(4) Uani d . 1 . . C
C2 0.57490(12) 0.2178(2) 0.60750(14) 0.0360(4) Uani d . 1 . . C
C3 0.63803(14) 0.1710(3) 0.70347(16) 0.0450(5) Uani d . 1 . . C
C4 0.61604(14) 0.0615(3) 0.76676(16) 0.0482(5) Uani d . 1 . . C
C5 0.53168(15) -0.0016(3) 0.73474(16) 0.0466(5) Uani d . 1 . . C
C6 0.46863(13) 0.0447(2) 0.63908(15) 0.0378(4) Uani d . 1 . . C
C7 0.29029(11) 0.2201(2) 0.35382(13) 0.0278(4) Uani d . 1 . . C
C8 0.20345(11) 0.1748(2) 0.32736(14) 0.0283(4) Uani d . 1 . . C
C9 0.13867(11) 0.21684(19) 0.22878(13) 0.0244(3) Uani d . 1 . . C
C10 0.16284(11) 0.31197(18) 0.15440(13) 0.0240(3) Uani d . 1 . . C
C11 0.25369(12) 0.3535(2) 0.18322(14) 0.0319(4) Uani d . 1 . . C
C12 0.31529(12) 0.3103(2) 0.27925(14) 0.0326(4) Uani d . 1 . . C
C13 0.04935(11) 0.16657(19) 0.20657(13) 0.0248(4) Uani d . 1 . . C
C14 -0.10832(10) 0.15382(18) 0.08636(12) 0.0215(3) Uani d . 1 . . C
C15 -0.16372(12) 0.2836(2) 0.01114(13) 0.0268(4) Uani d . 1 . . C
C17 -0.13889(12) 0.1321(2) 0.18129(13) 0.0255(4) Uani d . 1 . . C
C16 -0.11721(12) -0.00217(19) 0.02397(13) 0.0274(4) Uani d . 1 . . C
H22 -0.1163(15) 0.430(3) -0.0611(18) 0.055(7) Uiso d . 1 . . H
H44 -0.1297(17) 0.259(3) 0.292(2) 0.060(8) Uiso d . 1 . . H
H33 -0.0689(15) -0.202(3) 0.0509(18) 0.052(7) Uiso d . 1 . . H
H1 -0.0041(14) 0.272(3) 0.0764(16) 0.047(6) Uiso d . 1 . . H
H3 0.6928(17) 0.213(3) 0.7243(18) 0.054(6) Uiso d . 1 . . H
H4 0.6577(15) 0.029(3) 0.8299(18) 0.053(6) Uiso d . 1 . . H
H5 0.5206(15) -0.083(3) 0.7765(18) 0.052(6) Uiso d . 1 . . H
H6 0.4108(15) -0.002(2) 0.6123(16) 0.049(6) Uiso d . 1 . . H
H8 0.1903(14) 0.111(2) 0.3787(17) 0.043(6) Uiso d . 1 . . H
H11 0.2715(13) 0.421(2) 0.1317(15) 0.037(5) Uiso d . 1 . . H
H12 0.3755(14) 0.343(2) 0.2979(15) 0.037(5) Uiso d . 1 . . H
H13 0.0387(12) 0.099(2) 0.2605(15) 0.033(5) Uiso d . 1 . . H
H15A -0.1704(11) 0.378(2) 0.0528(14) 0.027(5) Uiso d . 1 . . H
H15B -0.2240(14) 0.242(2) -0.0289(15) 0.037(5) Uiso d . 1 . . H
H17A -0.2007(13) 0.097(2) 0.1530(14) 0.028(4) Uiso d . 1 . . H
H17B -0.1059(12) 0.051(2) 0.2260(14) 0.024(4) Uiso d . 1 . . H
H16A -0.1818(13) -0.037(2) 0.0041(14) 0.033(5) Uiso d . 1 . . H
H16B -0.1029(12) 0.018(2) -0.0409(15) 0.036(5) Uiso d . 1 . . H

loop_
_atom_site_aniso_label
_atom_site_aniso_U_11
_atom_site_aniso_U_22
_atom_site_aniso_U_33
_atom_site_aniso_U_12
_atom_site_aniso_U_13
_atom_site_aniso_U_23
Cl1 0.0344(3) 0.0714(4) 0.0619(4) -0.0117(3) 0.0077(2) 0.0179(3)
O1 0.0286(6) 0.0264(6) 0.0249(6) -0.0011(5) 0.0087(5) 0.0033(4)
O2 0.0483(8) 0.0267(7) 0.0230(6) 0.0023(6) 0.0154(5) 0.0044(5)
O4 0.0523(9) 0.0369(7) 0.0241(7) 0.0017(6) 0.0187(6) -0.0041(5)
O3 0.0429(8) 0.0259(7) 0.0312(7) 0.0060(5) 0.0100(6) 0.0003(5)
N1 0.0246(8) 0.0366(8) 0.0305(8) 0.0021(6) 0.0063(6) -0.0017(6)
N2 0.0242(8) 0.0396(9) 0.0313(8) 0.0023(6) 0.0075(6) 0.0012(6)
N3 0.0243(7) 0.0231(7) 0.0194(7) -0.0014(5) 0.0097(6) 0.0007(5)
C1 0.0246(9) 0.0380(10) 0.0281(9) 0.0048(7) 0.0088(7) -0.0054(7)
C2 0.0288(9) 0.0443(11) 0.0334(10) 0.0028(8) 0.0092(8) -0.0015(8)
C3 0.0278(10) 0.0608(14) 0.0387(11) 0.0012(10) 0.0024(9) -0.0060(9)
C4 0.0408(12) 0.0668(15) 0.0289(10) 0.0147(11) 0.0024(9) 0.0043(10)
C5 0.0459(12) 0.0597(14) 0.0346(10) 0.0090(10) 0.0148(9) 0.0105(9)
C6 0.0291(10) 0.0495(12) 0.0353(10) 0.0032(9) 0.0120(8) 0.0023(8)
C7 0.0247(8) 0.0286(9) 0.0285(8) 0.0025(7) 0.0072(7) 0.0010(7)
C8 0.0277(9) 0.0293(9) 0.0273(9) -0.0007(7) 0.0088(7) 0.0043(7)
C9 0.0243(8) 0.0235(8) 0.0256(8) -0.0006(6) 0.0092(7) -0.0014(6)
C10 0.0269(8) 0.0205(8) 0.0244(8) 0.0009(6) 0.0088(7) -0.0021(6)
C11 0.0289(9) 0.0357(10) 0.0337(9) -0.0032(7) 0.0141(8) 0.0043(8)
C12 0.0234(9) 0.0367(10) 0.0373(10) -0.0020(7) 0.0104(8) 0.0014(8)
C13 0.0270(9) 0.0250(8) 0.0234(8) -0.0015(7) 0.0102(7) 0.0006(6)
C14 0.0217(8) 0.0240(8) 0.0185(7) -0.0021(6) 0.0067(6) -0.0008(6)
C15 0.0295(9) 0.0278(9) 0.0227(8) 0.0025(7) 0.0087(7) 0.0023(7)
C17 0.0256(9) 0.0300(9) 0.0227(8) -0.0017(7) 0.0109(7) 0.0006(7)
C16 0.0308(9) 0.0260(9) 0.0234(8) -0.0008(7) 0.0071(7) -0.0023(6)

loop_
_atom_type_symbol
_atom_type_description
_atom_type_scat_dispersion_real
_atom_type_scat_dispersion_imag
_atom_type_scat_source
Cl Cl 0.1484 0.1585 'International Tables Vol C Tables 4.2.6.8 and 6.1.1.4'
O O 0.0106 0.0060 'International Tables Vol C Tables 4.2.6.8 and 6.1.1.4'
N N 0.0061 0.0033 'International Tables Vol C Tables 4.2.6.8 and 6.1.1.4'
C C 0.0033 0.0016 'International Tables Vol C Tables 4.2.6.8 and 6.1.1.4'
H H 0.0000 0.0000 'International Tables Vol C Tables 4.2.6.8 and 6.1.1.4'

loop_
_geom_angle_atom_site_label_1
_geom_angle_atom_site_label_2
_geom_angle_atom_site_label_3
_geom_angle
_geom_angle_publ_flag
C15 O2 H22 108.7(15) ?
C17 O4 H44 106.3(19) ?
C16 O3 H33 104.3(15) ?
N2 N1 C1 114.1(2) yes
N1 N2 C7 113.60(10) yes
C13 N3 C14 127.90(10) ?
C13 N3 H1 117.9(14) ?
C14 N3 H1 114.2(14) ?
C6 C1 C2 118.2(2) ?
C6 C1 N1 124.6(2) ?
C2 C1 N1 117.1(2) ?
C3 C2 C1 121.01(19) ?
C3 C2 Cl1 119.2(2) ?
C1 C2 Cl1 119.80(10) ?
C4 C3 C2 119.6(2) ?
C4 C3 H3 120.5(15) ?
C2 C3 H3 119.9(15) ?
C3 C4 C5 120.35(19) ?
C3 C4 H4 120.2(14) ?
C5 C4 H4 119.4(14) ?
C6 C5 C4 120.2(2) ?
C6 C5 H5 121.6(14) ?
C4 C5 H5 118.0(14) ?
C5 C6 C1 120.61(19) ?
C5 C6 H6 122.3(13) ?
C1 C6 H6 117.0(12) ?
C8 C7 C12 118.9(2) ?
C8 C7 N2 116.4(2) yes
C12 C7 N2 124.6(2) ?
C7 C8 C9 121.66(16) ?
C7 C8 H8 115.9(13) ?
C9 C8 H8 122.4(13) ?
C8 C9 C13 118.79(15) ?
C8 C9 C10 119.70(15) ?
C13 C9 C10 121.49(15) ?
O1 C10 C11 121.10(10) ?
O1 C10 C9 121.7(2) yes
C11 C10 C9 117.14(15) ?
C12 C11 C10 121.86(16) ?
C12 C11 H11 120.2(11) ?
C10 C11 H11 117.9(11) ?
C11 C12 C7 120.59(16) ?
C11 C12 H12 120.2(12) ?
C7 C12 H12 119.2(12) ?
N3 C13 C9 123.2(2) yes
N3 C13 H13 120.4(11) ?
C9 C13 H13 116.4(11) ?
N3 C14 C17 111.50(10) ?
N3 C14 C16 108.60(10) ?
C17 C14 C16 110.80(13) ?
N3 C14 C15 106.50(10) ?
C17 C14 C15 110.17(13) ?
C16 C14 C15 109.18(13) ?
O2 C15 C14 109.90(10) ?
O2 C15 H15A 110.6(10) ?
C14 C15 H15A 110.5(10) ?
O2 C15 H15B 108.6(11) ?
C14 C15 H15B 109.6(11) ?
H15A C15 H15B 107.6(15) ?
O4 C17 C14 109.10(10) ?
O4 C17 H17A 110.4(10) ?
C14 C17 H17A 107.4(10) ?
O4 C17 H17B 112.4(10) ?
C14 C17 H17B 109.8(10) ?
H17A C17 H17B 107.5(15) ?
O3 C16 C14 109.20(10) ?
O3 C16 H16A 111.4(10) ?
C14 C16 H16A 106.0(10) ?
O3 C16 H16B 110.4(11) ?
C14 C16 H16B 109.0(11) ?
H16A C16 H16B 110.7(14) ?

loop_
_geom_bond_atom_site_label_1
_geom_bond_atom_site_label_2
_geom_bond_site_symmetry_2
_geom_bond_distance
_geom_bond_publ_flag
Cl1 C2 . 1.737(2) ?
O1 C10 . 1.306(2) yes
O2 C15 . 1.421(2) ?
O2 H22 . 0.86(3) ?
O4 C17 . 1.413(2) ?
O4 H44 . 0.77(3) ?
O3 C16 . 1.410(2) ?
O3 H33 . 0.86(2) ?
N1 N2 . 1.258(2) yes
N1 C1 . 1.422(2) yes
N2 C7 . 1.418(2) yes
N3 C13 . 1.292(2) yes
N3 C14 . 1.471(2) ?
N3 H1 . 0.87(2) ?
C1 C6 . 1.394(3) ?
C1 C2 . 1.396(2) ?
C2 C3 . 1.383(3) ?
C3 C4 . 1.376(3) ?
C3 H3 . 0.90(2) ?
C4 C5 . 1.379(3) ?
C4 H4 . 0.92(2) ?
C5 C6 . 1.378(3) ?
C5 H5 . 0.93(2) ?
C6 H6 . 0.96(2) ?
C7 C8 . 1.371(2) yes
C7 C12 . 1.418(2) ?
C8 C9 . 1.406(2) ?
C8 H8 . 0.95(2) ?
C9 C13 . 1.427(2) yes
C9 C10 . 1.431(2) yes
C10 C11 . 1.420(2) ?
C11 C12 . 1.365(2) yes
C11 H11 . 1.01(2) ?
C12 H12 . 0.95(2) ?
C13 H13 . 0.98(2) ?
C14 C17 . 1.525(2) ?
C14 C16 . 1.530(2) ?
C14 C15 . 1.535(2) ?
C15 H15A . 0.995(18) ?
C15 H15B . 0.99(2) ?
C17 H17A . 0.98(2) ?
C17 H17B . 0.94(2) ?
C16 H16A . 1.02(2) ?
C16 H16B . 0.99(2) ?

loop_
_geom_hbond_atom_site_label_D
_geom_hbond_atom_site_label_H
_geom_hbond_atom_site_label_A
_geom_hbond_site_symmetry_A
_geom_hbond_distance_DH
_geom_hbond_distance_HA
_geom_hbond_distance_DA
_geom_hbond_angle_DHA
O2 H22 O1 3_565 0.86(3) 1.78(3) 2.635(2) 177(2)
O4 H44 O2 4_566 0.77(3) 2.03(3) 2.791(2) 172(3)
O3 H33 O1 3 0.86(2) 1.96(2) 2.803(2) 167(2)
N3 H1 O1 . 0.87(2) 1.95(2) 2.640(2) 134.6(19)
N3 H1 O2 . 0.87(2) 2.21(2) 2.665(2) 112.4(18)

loop_
_geom_torsion_atom_site_label_1
_geom_torsion_atom_site_label_2
_geom_torsion_atom_site_label_3
_geom_torsion_atom_site_label_4
_geom_torsion
_geom_torsion_publ_flag
C1 N1 N2 C7 -178.70(10) yes
N2 N1 C1 C6 10.7(2) ?
N2 N1 C1 C2 -171.56(15) ?
C6 C1 C2 C3 -1.7(3) ?
N1 C1 C2 C3 -179.62(17) ?
C6 C1 C2 Cl1 178.56(14) ?
N1 C1 C2 Cl1 0.6(2) ?
C1 C2 C3 C4 0.7(3) ?
Cl1 C2 C3 C4 -179.51(16) ?
C2 C3 C4 C5 0.2(3) ?
C3 C4 C5 C6 -0.1(3) ?
C4 C5 C6 C1 -0.9(3) ?
C2 C1 C6 C5 1.8(3) ?
N1 C1 C6 C5 179.51(17) ?
N1 N2 C7 C8 178.97(15) ?
N1 N2 C7 C12 0.6(2) ?
C12 C7 C8 C9 -0.6(3) ?
N2 C7 C8 C9 -179.10(15) ?
C7 C8 C9 C13 -179.63(15) ?
C7 C8 C9 C10 -1.3(3) ?
C8 C9 C10 O1 -176.76(15) ?
C13 C9 C10 O1 1.6(2) ?
C8 C9 C10 C11 2.7(2) ?
C13 C9 C10 C11 -178.97(15) ?
O1 C10 C11 C12 177.08(16) ?
C9 C10 C11 C12 -2.4(3) ?
C10 C11 C12 C7 0.6(3) ?
C8 C7 C12 C11 1.0(3) ?
N2 C7 C12 C11 179.33(17) ?
C14 N3 C13 C9 175.38(14) ?
C8 C9 C13 N3 175.93(15) ?
C10 C9 C13 N3 -2.4(2) yes
C13 N3 C14 C17 36.1(2) ?
C13 N3 C14 C16 -86.32(18) ?
C13 N3 C14 C15 156.22(15) ?
N3 C14 C15 O2 46.31(17) ?
C17 C14 C15 O2 167.32(13) ?
C16 C14 C15 O2 -70.79(17) ?
N3 C14 C17 O4 60.08(17) ?
C16 C14 C17 O4 -178.79(13) ?
C15 C14 C17 O4 -57.86(18) ?
N3 C14 C16 O3 57.76(17) ?
C17 C14 C16 O3 -65.03(18) ?
C15 C14 C16 O3 173.46(13) ?

loop_
_cod_related_entry_id
_cod_related_entry_database
_cod_related_entry_code
1 ChemSpider 30652387
